data_7121505
loop_
_publ_author_name
'Wang, Kai-Yao'
'Ding, Dong'
'Zhang, Shu'
'Wang, Yanlong'
'Liu, Wei'
'Wang, Shuao'
'Wang, Shuai-Hua'
'Liu, Dan'
'Wang, Cheng'

_publ_section_title
;
 Preparation of thermochromic selenidostannates in deep eutectic solvents.
;
_journal_issue 38
_journal_name_full 'Chemical communications (Cambridge, England)'
_journal_page_first 4806
_journal_page_last 4809
_journal_paper_doi 10.1039/c8cc01614c
_journal_volume 54
_journal_year 2018
_chemical_formula_sum 'C12 H32 N2 Se7 Sn3'
_chemical_formula_weight 1113.18
_space_group_crystal_system orthorhombic
_space_group_IT_number 61
_space_group_name_Hall '-P 2ac 2ab'
_space_group_name_H-M_alt 'P b c a'
_symmetry_space_group_name_Hall '-P 2ac 2ab'
_symmetry_space_group_name_H-M 'P b c a'
_atom_sites_solution_hydrogens geom
_audit_creation_method SHELXL-2014/7
_audit_update_record
;
2018-04-12 deposited with the CCDC.
2018-04-13 downloaded from the CCDC.
;
_cell_angle_alpha 90
_cell_angle_beta 90
_cell_angle_gamma 90
_cell_formula_units_Z 8
_cell_length_a 17.4508(12)
_cell_length_b 13.6959(8)
_cell_length_c 23.9469(17)
_cell_measurement_reflns_used 4782
_cell_measurement_temperature 170(2)
_cell_measurement_theta_max 28.7710
_cell_measurement_theta_min 2.9170
_cell_volume 5723.4(7)
_computing_cell_refinement 'CrysAlisPro 1.171.39.28b (Rigaku OD, 2015)'
_computing_data_collection 'CrysAlisPro 1.171.39.28b (Rigaku OD, 2015)'
_computing_data_reduction 'CrysAlisPro 1.171.39.28b (Rigaku OD, 2015)'
_computing_structure_refinement 'SHELXL-2014/7 (Sheldrick, 2014)'
_diffrn_ambient_temperature 170(2)
_diffrn_measured_fraction_theta_full 0.999
_diffrn_measured_fraction_theta_max 0.999
_diffrn_measurement_device_type 'XtaLAB AFC12 (RINC): Kappa dual offset/far'
_diffrn_measurement_method '\w scans'
_diffrn_radiation_type MoK\a
_diffrn_radiation_wavelength 0.71073
_diffrn_reflns_av_R_equivalents 0.1528
_diffrn_reflns_av_unetI/netI 0.0731
_diffrn_reflns_Laue_measured_fraction_full 0.999
_diffrn_reflns_Laue_measured_fraction_max 0.999
_diffrn_reflns_limit_h_max 22
_diffrn_reflns_limit_h_min -22
_diffrn_reflns_limit_k_max 17
_diffrn_reflns_limit_k_min -17
_diffrn_reflns_limit_l_max 30
_diffrn_reflns_limit_l_min -30
_diffrn_reflns_number 49714
_diffrn_reflns_point_group_measured_fraction_full 0.999
_diffrn_reflns_point_group_measured_fraction_max 0.999
_diffrn_reflns_theta_full 25.242
_diffrn_reflns_theta_max 27.103
_diffrn_reflns_theta_min 2.543
_diffrn_source 'fine-focus sealed X-ray tube'
_exptl_absorpt_coefficient_mu 11.503
_exptl_absorpt_correction_T_max 1.00000
_exptl_absorpt_correction_T_min 0.38839
_exptl_absorpt_correction_type multi-scan
_exptl_crystal_colour YELLOW
_exptl_crystal_density_diffrn 2.584
_exptl_crystal_description PLATE
_exptl_crystal_F_000 4048
_exptl_crystal_size_max 0.110
_exptl_crystal_size_mid 0.080
_exptl_crystal_size_min 0.040
_refine_diff_density_max 2.437
_refine_diff_density_min -1.529
_refine_diff_density_rms 0.344
_refine_ls_extinction_method none
_refine_ls_goodness_of_fit_ref 1.042
_refine_ls_hydrogen_treatment constr
_refine_ls_matrix_type full
_refine_ls_number_parameters 191
_refine_ls_number_reflns 6310
_refine_ls_number_restraints 16
_refine_ls_restrained_S_all 1.041
_refine_ls_R_factor_all 0.1547
_refine_ls_R_factor_gt 0.1121
_refine_ls_shift/su_max 0.001
_refine_ls_shift/su_mean 0.000
_refine_ls_structure_factor_coef Fsqd
_refine_ls_weighting_details 'w=1/[\s^2^(Fo^2^)+(0.0630P)^2^+702.3425P] where P=(Fo^2^+2Fc^2^)/3'
_refine_ls_weighting_scheme calc
_refine_ls_wR_factor_gt 0.2386
_refine_ls_wR_factor_ref 0.2625
_reflns_Friedel_coverage 0.000
_reflns_number_gt 4401
_reflns_number_total 6310
_reflns_threshold_expression 'I > 2\s(I)'
_cod_data_source_file c8cc01614c2.cif
_cod_data_source_block 2-170K
_cod_depositor_comments 'Adding full bibliography for 7121499--7121514.cif.'
_cod_database_code 7121505
_shelx_shelxl_version_number 2014/7
_shelx_space_group_comment
;
The symmetry employed for this shelxl refinement is uniquely defined
by the following loop, which should always be used as a source of
symmetry information in preference to the above space-group names.
They are only intended as comments.
;

loop_
_space_group_symop_operation_xyz
'x, y, z'
'-x+1/2, -y, z+1/2'
'-x, y+1/2, -z+1/2'
'x+1/2, -y+1/2, -z'
'-x, -y, -z'
'x-1/2, y, -z-1/2'
'x, -y-1/2, z-1/2'
'-x-1/2, y-1/2, z'

loop_
_atom_site_label
_atom_site_type_symbol
_atom_site_fract_x
_atom_site_fract_y
_atom_site_fract_z
_atom_site_U_iso_or_equiv
_atom_site_adp_type
_atom_site_occupancy
_atom_site_site_symmetry_order
_atom_site_calc_flag
_atom_site_refinement_flags_posn
_atom_site_refinement_flags_adp
Sn1 Sn -0.00307(10) 0.02149(10) 0.42378(6) 0.0291(4) Uani 1 1 d . .
Sn2 Sn -0.00272(10) 0.19424(10) 0.30246(7) 0.0329(4) Uani 1 1 d . .
Sn3 Sn -0.00500(10) -0.07803(10) 0.27709(6) 0.0313(4) Uani 1 1 d . .
Se1 Se -0.06231(15) -0.12370(16) 0.37232(10) 0.0355(6) Uani 1 1 d . .
Se2 Se -0.05952(15) 0.19003(17) 0.40125(10) 0.0348(6) Uani 1 1 d . .
Se3 Se -0.06278(17) 0.07426(17) 0.23308(10) 0.0397(6) Uani 1 1 d . .
Se4 Se 0.10568(14) 0.00224(19) 0.49209(9) 0.0358(6) Uani 1 1 d . .
Se5 Se 0.09288(13) 0.04575(15) 0.33441(9) 0.0299(5) Uani 1 1 d . .
Se6 Se -0.10428(16) 0.32942(18) 0.26680(12) 0.0445(7) Uani 1 1 d . .
Se7 Se 0.10571(15) 0.30618(18) 0.27605(11) 0.0410(6) Uani 1 1 d . .
N1 N 0.2061(15) 0.0918(17) 0.1550(13) 0.065(8) Uani 1 1 d D .
N2 N 0.202(3) -0.263(4) 0.407(2) 0.17(3) Uani 1 1 d D .
C1 C 0.232(3) 0.197(3) 0.147(3) 0.16(3) Uani 1 1 d . .
H1A H 0.2042 0.2388 0.1738 0.246 Uiso 1 1 calc R U
H1B H 0.2869 0.2018 0.1543 0.246 Uiso 1 1 calc R U
H1C H 0.2206 0.2180 0.1091 0.246 Uiso 1 1 calc R U
C2 C 0.125(2) 0.074(4) 0.146(3) 0.18(3) Uani 1 1 d . .
H2A H 0.0942 0.1154 0.1704 0.269 Uiso 1 1 calc R U
H2B H 0.1117 0.0884 0.1067 0.269 Uiso 1 1 calc R U
H2C H 0.1130 0.0050 0.1535 0.269 Uiso 1 1 calc R U
C9 C 0.123(3) -0.271(7) 0.418(2) 0.21(4) Uani 1 1 d . .
H9A H 0.0961 -0.2880 0.3837 0.309 Uiso 1 1 calc R U
H9B H 0.1149 -0.3225 0.4461 0.309 Uiso 1 1 calc R U
H9C H 0.1041 -0.2089 0.4325 0.309 Uiso 1 1 calc R U
C4 C 0.246(3) 0.027(4) 0.117(3) 0.21(4) Uani 1 1 d D .
H4A H 0.2922 0.0070 0.1373 0.255 Uiso 1 1 calc R U
H4B H 0.2641 0.0709 0.0866 0.255 Uiso 1 1 calc R U
C3 C 0.234(4) 0.064(5) 0.2106(17) 0.15(3) Uani 1 1 d . .
H3A H 0.2094 0.1052 0.2389 0.229 Uiso 1 1 calc R U
H3B H 0.2213 -0.0046 0.2178 0.229 Uiso 1 1 calc R U
H3C H 0.2896 0.0728 0.2123 0.229 Uiso 1 1 calc R U
C8 C 0.226(3) -0.333(4) 0.363(2) 0.14(2) Uani 1 1 d . U
H8A H 0.2806 -0.3263 0.3558 0.212 Uiso 1 1 calc R U
H8B H 0.2145 -0.3998 0.3753 0.212 Uiso 1 1 calc R U
H8C H 0.1970 -0.3192 0.3286 0.212 Uiso 1 1 calc R U
C7 C 0.215(5) -0.159(6) 0.381(3) 0.23(5) Uani 1 1 d . .
H7A H 0.2700 -0.1504 0.3727 0.343 Uiso 1 1 calc R U
H7B H 0.1856 -0.1526 0.3467 0.343 Uiso 1 1 calc R U
H7C H 0.1991 -0.1090 0.4079 0.343 Uiso 1 1 calc R U
C5 C 0.223(6) -0.062(4) 0.087(3) 0.42(9) Uiso 1 1 d D .
H5A H 0.2725 -0.0938 0.0786 0.505 Uiso 1 1 calc R U
H5B H 0.1991 -0.1019 0.1164 0.505 Uiso 1 1 calc R U
C11 C 0.338(4) -0.202(9) 0.450(3) 0.36(7) Uiso 1 1 d D .
H11A H 0.3314 -0.1314 0.4432 0.438 Uiso 1 1 calc R U
H11B H 0.3623 -0.2282 0.4161 0.438 Uiso 1 1 calc R U
C12 C 0.401(4) -0.204(8) 0.491(4) 0.30(6) Uiso 1 1 d D .
H12A H 0.4452 -0.1678 0.4752 0.443 Uiso 1 1 calc R U
H12B H 0.3849 -0.1728 0.5255 0.443 Uiso 1 1 calc R U
H12C H 0.4164 -0.2714 0.4979 0.443 Uiso 1 1 calc R U
C10 C 0.261(3) -0.240(7) 0.447(2) 0.22(4) Uiso 1 1 d D .
H10A H 0.2650 -0.3014 0.4685 0.264 Uiso 1 1 calc R U
H10B H 0.2329 -0.1948 0.4727 0.264 Uiso 1 1 calc R U
C6 C 0.177(7) -0.084(7) 0.038(4) 0.379 Uiso 1 1 d D U
H6A H 0.1761 -0.1552 0.0318 0.568 Uiso 1 1 calc R U
H6B H 0.1245 -0.0607 0.0432 0.568 Uiso 1 1 calc R U
H6C H 0.1992 -0.0525 0.0048 0.568 Uiso 1 1 calc R U

loop_
_atom_site_aniso_label
_atom_site_aniso_U_11
_atom_site_aniso_U_22
_atom_site_aniso_U_33
_atom_site_aniso_U_23
_atom_site_aniso_U_13
_atom_site_aniso_U_12
Sn1 0.0394(9) 0.0216(7) 0.0264(7) 0.0014(6) -0.0015(7) 0.0012(6)
Sn2 0.0472(10) 0.0189(7) 0.0325(8) 0.0038(6) 0.0057(7) 0.0005(7)
Sn3 0.0436(9) 0.0186(7) 0.0317(8) -0.0034(6) 0.0014(7) 0.0026(7)
Se1 0.0489(15) 0.0225(11) 0.0351(12) 0.0014(9) 0.0008(11) -0.0087(10)
Se2 0.0485(14) 0.0246(11) 0.0313(12) 0.0020(9) 0.0058(11) 0.0082(10)
Se3 0.0605(17) 0.0264(12) 0.0322(12) 0.0010(9) -0.0081(12) 0.0051(11)
Se4 0.0342(12) 0.0475(14) 0.0257(11) 0.0020(10) -0.0032(10) -0.0004(11)
Se5 0.0375(12) 0.0204(10) 0.0318(11) -0.0009(9) 0.0017(10) -0.0001(9)
Se6 0.0421(15) 0.0242(12) 0.0672(18) 0.0179(12) 0.0101(13) 0.0017(10)
Se7 0.0430(14) 0.0298(12) 0.0500(15) 0.0157(11) -0.0022(12) -0.0031(11)
N1 0.056(16) 0.041(14) 0.10(2) 0.018(14) 0.008(15) 0.007(12)
N2 0.15(4) 0.20(5) 0.16(4) -0.11(4) -0.10(4) 0.15(4)
C1 0.12(4) 0.06(3) 0.31(9) -0.05(4) 0.06(5) -0.03(3)
C2 0.04(2) 0.21(6) 0.29(8) 0.17(6) 0.02(3) -0.03(3)
C9 0.11(4) 0.40(12) 0.10(4) -0.17(6) -0.04(3) 0.06(6)
C4 0.17(6) 0.22(7) 0.25(8) -0.13(6) 0.18(6) -0.05(5)
C3 0.20(6) 0.21(7) 0.05(2) 0.00(3) 0.01(3) -0.05(5)
C8 0.13(3) 0.14(3) 0.16(3) -0.029(18) 0.004(18) 0.021(18)
C7 0.29(11) 0.19(8) 0.21(9) -0.10(7) 0.00(8) 0.09(8)

loop_
_atom_type_symbol
_atom_type_description
_atom_type_scat_dispersion_real
_atom_type_scat_dispersion_imag
_atom_type_scat_source
C C 0.0033 0.0016 'International Tables Vol C Tables 4.2.6.8 and 6.1.1.4'
H H 0.0000 0.0000 'International Tables Vol C Tables 4.2.6.8 and 6.1.1.4'
N N 0.0061 0.0033 'International Tables Vol C Tables 4.2.6.8 and 6.1.1.4'
Se Se -0.0929 2.2259 'International Tables Vol C Tables 4.2.6.8 and 6.1.1.4'
Sn Sn -0.6537 1.4246 'International Tables Vol C Tables 4.2.6.8 and 6.1.1.4'

loop_
_geom_angle_atom_site_label_1
_geom_angle_atom_site_label_2
_geom_angle_atom_site_label_3
_geom_angle
_geom_angle_site_symmetry_1
_geom_angle_site_symmetry_3
Se4 Sn1 Se1 122.41(10) . .
Se4 Sn1 Se2 121.30(10) . .
Se1 Sn1 Se2 116.28(10) . .
Se4 Sn1 Se4 90.14(9) . 5_556
Se1 Sn1 Se4 89.88(9) . 5_556
Se2 Sn1 Se4 90.60(9) . 5_556
Se4 Sn1 Se5 93.41(9) . .
Se1 Sn1 Se5 88.00(8) . .
Se2 Sn1 Se5 87.78(8) . .
Se4 Sn1 Se5 176.44(10) 5_556 .
Se7 Sn2 Se3 122.38(11) . .
Se7 Sn2 Se2 122.42(11) . .
Se3 Sn2 Se2 115.19(10) . .
Se7 Sn2 Se6 89.79(9) . .
Se3 Sn2 Se6 88.06(10) . .
Se2 Sn2 Se6 93.07(10) . .
Se7 Sn2 Se5 93.70(10) . .
Se3 Sn2 Se5 87.37(8) . .
Se2 Sn2 Se5 87.77(8) . .
Se6 Sn2 Se5 175.26(10) . .
Se6 Sn3 Se3 122.65(11) 3_545 .
Se6 Sn3 Se1 122.87(11) 3_545 .
Se3 Sn3 Se1 114.40(10) . .
Se6 Sn3 Se7 90.03(9) 3_545 3_545
Se3 Sn3 Se7 91.63(10) . 3_545
Se1 Sn3 Se7 91.26(10) . 3_545
Se6 Sn3 Se5 92.74(9) 3_545 .
Se3 Sn3 Se5 87.02(9) . .
Se1 Sn3 Se5 87.08(8) . .
Se7 Sn3 Se5 177.22(10) 3_545 .
Sn1 Se1 Sn3 94.65(9) . .
Sn2 Se2 Sn1 93.77(9) . .
Sn3 Se3 Sn2 95.45(10) . .
Sn1 Se4 Sn1 89.86(9) . 5_556
Sn1 Se5 Sn2 86.33(8) . .
Sn1 Se5 Sn3 86.32(8) . .
Sn2 Se5 Sn3 86.58(8) . .
Sn3 Se6 Sn2 88.86(10) 3 .
Sn2 Se7 Sn3 89.25(10) . 3
C4 N1 C2 105(4) . .
C4 N1 C3 105(4) . .
C2 N1 C3 115(4) . .
C4 N1 C1 111(4) . .
C2 N1 C1 115(4) . .
C3 N1 C1 105(4) . .
C9 N2 C10 126(5) . .
C9 N2 C8 111(5) . .
C10 N2 C8 115(5) . .
C9 N2 C7 107(5) . .
C10 N2 C7 87(6) . .
C8 N2 C7 105(6) . .
N1 C4 C5 133(4) . .
C6 C5 C4 136(5) . .
C10 C11 C12 137(5) . .
N2 C10 C11 141(5) . .

loop_
_geom_bond_atom_site_label_1
_geom_bond_atom_site_label_2
_geom_bond_distance
_geom_bond_site_symmetry_2
Sn1 Se4 2.519(3) .
Sn1 Se1 2.558(3) .
Sn1 Se2 2.567(3) .
Sn1 Se4 2.715(3) 5_556
Sn1 Se5 2.738(3) .
Sn2 Se7 2.516(3) .
Sn2 Se3 2.561(3) .
Sn2 Se2 2.566(3) .
Sn2 Se6 2.701(3) .
Sn2 Se5 2.739(3) .
Sn3 Se6 2.520(3) 3_545
Sn3 Se3 2.545(3) .
Sn3 Se1 2.568(3) .
Sn3 Se7 2.687(3) 3_545
Sn3 Se5 2.771(3) .
Se4 Sn1 2.715(3) 5_556
Se6 Sn3 2.520(3) 3
Se7 Sn3 2.688(3) 3
N1 C4 1.455(19) .
N1 C2 1.46(5) .
N1 C3 1.47(5) .
N1 C1 1.52(5) .
N2 C9 1.40(7) .
N2 C10 1.442(19) .
N2 C8 1.48(6) .
N2 C7 1.57(10) .
C4 C5 1.46(2) .
C5 C6 1.46(2) .
C11 C10 1.45(2) .
C11 C12 1.46(2) .

loop_
_geom_hbond_atom_site_label_D
_geom_hbond_atom_site_label_H
_geom_hbond_atom_site_label_A
_geom_hbond_distance_DH
_geom_hbond_distance_HA
_geom_hbond_distance_DA
_geom_hbond_angle_DHA
_geom_hbond_site_symmetry_A
C1 H1B Se2 0.98 3.00 3.83(5) 143.1 6_656
C1 H1A Se7 0.98 3.13 4.07(6) 161.2 .
C2 H2C Se6 0.98 3.07 3.96(5) 151.6 3_545
C9 H9C Se4 0.98 3.22 4.15(7) 159.1 .
C4 H4A Se1 0.99 3.11 3.94(6) 142.1 6_656
C3 H3C Se3 0.98 2.89 3.80(6) 154.6 6_656
C3 H3A Se5 0.98 3.17 3.86(5) 129.2 .
C3 H3B Se6 0.98 3.08 3.97(6) 151.3 3_545
C8 H8A Se5 0.98 2.87 3.64(5) 136.8 8_655
C8 H8C Se3 0.98 3.13 3.87(6) 133.3 3_545
C7 H7A Se7 0.98 3.23 4.04(9) 141.1 8_655
C7 H7B Se5 0.98 3.18 3.70(8) 115.2 .
C7 H7B Se6 0.98 3.08 4.04(8) 169.2 3_545
C7 H7C Se4 0.98 3.01 3.95(7) 161.7 .
C5 H5A Se1 0.99 3.14 3.97(10) 141.9 6_656
